data_2007957
loop_
_publ_author_name
'Belaj, Ferdinand'

_publ_contact_author
; Dr Ferdinand Belaj
  Institut f\"ur Anorganische Chemie,
  Karl-Franzens-Universit\"at Graz,
  Schubertstr. 1,
  A-8010 Graz,
  Austria
;
_publ_section_title
;
 Bis(trichlorophosphine)iminium Hexachlorophosphate
;
_journal_issue 12
_journal_name_full 'Acta Crystallographica Section C'
_journal_page_first 1735
_journal_page_last 1737
_journal_paper_doi 10.1107/S0108270198009706
_journal_volume 54
_journal_year 1998
_chemical_formula_iupac '(NP2 Cl6 )PCl6 '
_chemical_formula_moiety 'Cl6 N P2 1+, Cl6 P 1-'
_chemical_formula_structural '((Cl3 P)2 N) (P Cl6)'
_chemical_formula_sum 'Cl12 N P3'
_chemical_formula_weight 532.36
_chemical_name_common ' Bis(trichlorophosphine)iminium Hexachlorophosphate'
_chemical_name_systematic Trichloro[(trichlorophosphoranylidene)iminio]phosphorus(V)hexachlorophosphate
_space_group_IT_number 14
_symmetry_cell_setting monoclinic
_symmetry_space_group_name_Hall '-P 2ybc'
_symmetry_space_group_name_H-M 'P 1 21/c 1'
_audit_creation_method 'manual edited SHELXL-97 .cif file'
_cell_angle_alpha 90.00
_cell_angle_beta 118.710(10)
_cell_angle_gamma 90.00
_cell_formula_units_Z 8
_cell_length_a 11.483(2)
_cell_length_b 20.709(4)
_cell_length_c 15.652(3)
_cell_measurement_reflns_used 50
_cell_measurement_temperature 95(2)
_cell_measurement_theta_max 19.65
_cell_measurement_theta_min 15.05
_cell_volume 3264.5(11)
_computing_cell_refinement 'local program'
_computing_data_collection 'local program'
_computing_data_reduction 'local program'
_computing_molecular_graphics 'ORTEP (Johnson, 1965)'
_computing_publication_material SHELXL-97
_computing_structure_refinement 'SHELXL-97 (Sheldrick, 1997)'
_computing_structure_solution 'SHELXS-86 (Sheldrick, 1986)'
_diffrn_ambient_temperature 95(2)
_diffrn_measured_fraction_theta_full 0.999
_diffrn_measured_fraction_theta_max 0.999
_diffrn_measurement_device_type 'Stoe 4-circle'
_diffrn_measurement_method '\w scans'
_diffrn_radiation_monochromator graphite
_diffrn_radiation_source 'fine-focus sealed tube'
_diffrn_radiation_type MoK\a
_diffrn_radiation_wavelength 0.71069
_diffrn_reflns_av_R_equivalents 0.0287
_diffrn_reflns_av_sigmaI/netI 0.0388
_diffrn_reflns_limit_h_max 14
_diffrn_reflns_limit_h_min -14
_diffrn_reflns_limit_k_max 26
_diffrn_reflns_limit_k_min -1
_diffrn_reflns_limit_l_max 20
_diffrn_reflns_limit_l_min -1
_diffrn_reflns_number 8889
_diffrn_reflns_theta_full 27.50
_diffrn_reflns_theta_max 27.50
_diffrn_reflns_theta_min 2.25
_diffrn_standards_decay_% 1.96
_diffrn_standards_interval_count 100
_diffrn_standards_number 3
_exptl_absorpt_coefficient_mu 2.300
_exptl_absorpt_correction_type none
_exptl_crystal_colour 'Pale yellow'
_exptl_crystal_density_diffrn 2.166
_exptl_crystal_density_method 'not measured'
_exptl_crystal_description Block
_exptl_crystal_F_000 2048
_exptl_crystal_size_max 0.30
_exptl_crystal_size_mid 0.25
_exptl_crystal_size_min 0.22
_refine_diff_density_max 0.637
_refine_diff_density_min -0.531
_refine_ls_extinction_coef 0.00084(10)
_refine_ls_extinction_method SHELXL
_refine_ls_goodness_of_fit_ref 1.115
_refine_ls_hydrogen_treatment none
_refine_ls_matrix_type full
_refine_ls_number_parameters 290
_refine_ls_number_reflns 7490
_refine_ls_number_restraints 0
_refine_ls_restrained_S_all 1.115
_refine_ls_R_factor_all 0.0539
_refine_ls_R_factor_gt 0.0392
_refine_ls_shift/su_max 0.001
_refine_ls_shift/su_mean 0.000
_refine_ls_structure_factor_coef Fsqd
_refine_ls_weighting_details 'calc w = 1/[\s^2^(Fo^2^)+(0.0391P)^2^+2.3302P] where P=(Fo^2^+2Fc^2^)/3'
_refine_ls_weighting_scheme calc
_refine_ls_wR_factor_ref 0.0919
_reflns_number_gt 6243
_reflns_number_total 7490
_reflns_threshold_expression 'I > 2\s(I)'
_cod_data_source_file jz1304.cif
_cod_data_source_block np3cl12
_cod_original_sg_symbol_H-M 'P 21/c'
_cod_database_code 2007957

loop_
_symmetry_equiv_pos_as_xyz
'x, y, z'
'-x, y+1/2, -z+1/2'
'-x, -y, -z'
'x, -y-1/2, z-1/2'

loop_
_atom_site_label
_atom_site_fract_x
_atom_site_fract_y
_atom_site_fract_z
_atom_site_U_iso_or_equiv
_atom_site_adp_type
_atom_site_calc_flag
_atom_site_refinement_flags
_atom_site_occupancy
_atom_site_disorder_assembly
_atom_site_disorder_group
_atom_site_type_symbol
P1 0.52417(8) 0.21509(4) 0.43505(6) 0.01305(17) Uani d . 1 . . P
Cl1 0.39614(9) 0.13236(5) 0.38508(7) 0.0248(2) Uani d . 1 . . Cl
Cl2 0.35814(9) 0.27674(5) 0.35555(7) 0.0252(2) Uani d . 1 . . Cl
Cl3 0.65219(9) 0.29838(4) 0.48646(7) 0.02386(19) Uani d . 1 . . Cl
Cl4 0.68969(8) 0.15421(5) 0.51655(7) 0.02258(19) Uani d . 1 . . Cl
Cl5 0.55642(9) 0.20915(5) 0.31188(7) 0.0267(2) Uani d . 1 . . Cl
Cl6 0.49109(9) 0.22234(4) 0.55920(6) 0.02088(18) Uani d . 1 . . Cl
P2 0.04614(8) 0.47016(4) 0.28513(6) 0.01237(17) Uani d . 1 . . P
Cl7 0.03757(9) 0.48111(4) 0.41732(6) 0.01840(17) Uani d . 1 . . Cl
Cl8 -0.11925(8) 0.53463(4) 0.21305(6) 0.01880(18) Uani d . 1 . . Cl
Cl9 0.05371(9) 0.45996(4) 0.15039(6) 0.01949(18) Uani d . 1 . . Cl
Cl10 0.17881(8) 0.55131(4) 0.32365(6) 0.02087(18) Uani d . 1 . . Cl
Cl11 0.21103(9) 0.40696(5) 0.35543(7) 0.0263(2) Uani d . 1 . . Cl
Cl12 -0.08672(9) 0.39021(5) 0.24602(7) 0.0252(2) Uani d . 1 . . Cl
N1 0.5698(3) 0.01812(14) 0.2707(2) 0.0147(6) Uani d . 1 . . N
P11 0.45921(8) 0.03193(4) 0.16441(6) 0.01301(17) Uani d . 1 . . P
P12 0.59079(9) -0.03656(4) 0.34549(6) 0.01447(18) Uani d . 1 . . P
Cl13 0.43379(10) -0.03838(5) 0.07334(7) 0.0262(2) Uani d . 1 . . Cl
Cl14 0.50328(8) 0.10958(4) 0.11438(6) 0.01789(17) Uani d . 1 . . Cl
Cl15 0.28483(8) 0.04651(5) 0.15483(7) 0.0235(2) Uani d . 1 . . Cl
Cl16 0.62316(9) -0.12130(4) 0.30442(7) 0.02329(19) Uani d . 1 . . Cl
Cl17 0.44006(9) -0.04865(5) 0.36998(7) 0.0242(2) Uani d . 1 . . Cl
Cl18 0.74526(9) -0.01606(5) 0.47039(6) 0.0249(2) Uani d . 1 . . Cl
N2 0.0523(3) 0.76106(14) 0.0612(2) 0.0162(6) Uani d . 1 . . N
P21 0.06137(9) 0.70613(4) 0.13206(6) 0.01492(18) Uani d . 1 . . P
P22 -0.03804(8) 0.77633(4) -0.04874(6) 0.01416(18) Uani d . 1 . . P
Cl19 0.10434(10) 0.62171(4) 0.09784(7) 0.0255(2) Uani d . 1 . . Cl
Cl20 0.19913(9) 0.72695(5) 0.26370(6) 0.02254(19) Uani d . 1 . . Cl
Cl21 -0.10456(9) 0.69446(5) 0.13745(7) 0.0281(2) Uani d . 1 . . Cl
Cl22 0.01540(9) 0.85842(4) -0.08027(7) 0.02344(19) Uani d . 1 . . Cl
Cl23 -0.03035(9) 0.71079(5) -0.13620(6) 0.02351(19) Uani d . 1 . . Cl
Cl24 -0.22742(8) 0.78445(5) -0.08548(7) 0.0251(2) Uani d . 1 . . Cl

loop_
_atom_site_aniso_label
_atom_site_aniso_U_11
_atom_site_aniso_U_22
_atom_site_aniso_U_33
_atom_site_aniso_U_12
_atom_site_aniso_U_13
_atom_site_aniso_U_23
P1 0.0114(4) 0.0123(4) 0.0143(4) 0.0007(3) 0.0053(3) -0.0002(3)
Cl1 0.0199(4) 0.0177(4) 0.0319(5) -0.0064(3) 0.0085(4) -0.0078(4)
Cl2 0.0168(4) 0.0245(5) 0.0326(5) 0.0096(4) 0.0106(4) 0.0134(4)
Cl3 0.0237(4) 0.0183(4) 0.0292(5) -0.0085(3) 0.0124(4) -0.0018(4)
Cl4 0.0140(4) 0.0243(5) 0.0270(5) 0.0073(3) 0.0079(3) 0.0077(4)
Cl5 0.0248(4) 0.0399(6) 0.0178(4) 0.0027(4) 0.0123(4) -0.0005(4)
Cl6 0.0241(4) 0.0224(4) 0.0215(4) -0.0003(3) 0.0153(4) -0.0003(3)
P2 0.0124(4) 0.0116(4) 0.0121(4) 0.0010(3) 0.0050(3) -0.0005(3)
Cl7 0.0237(4) 0.0193(4) 0.0125(4) 0.0034(3) 0.0089(3) 0.0013(3)
Cl8 0.0158(4) 0.0237(4) 0.0137(4) 0.0087(3) 0.0046(3) 0.0024(3)
Cl9 0.0240(4) 0.0211(4) 0.0165(4) 0.0023(3) 0.0123(3) -0.0021(3)
Cl10 0.0190(4) 0.0215(4) 0.0207(4) -0.0073(3) 0.0084(3) -0.0040(3)
Cl11 0.0243(4) 0.0273(5) 0.0256(5) 0.0149(4) 0.0105(4) 0.0063(4)
Cl12 0.0293(5) 0.0193(4) 0.0298(5) -0.0105(4) 0.0165(4) -0.0091(4)
N1 0.0145(13) 0.0136(14) 0.0147(14) -0.0008(11) 0.0060(11) 0.0016(11)
P11 0.0128(4) 0.0137(4) 0.0112(4) -0.0005(3) 0.0048(3) -0.0008(3)
P12 0.0155(4) 0.0138(4) 0.0141(4) 0.0020(3) 0.0071(3) 0.0020(3)
Cl13 0.0391(5) 0.0204(5) 0.0190(4) -0.0039(4) 0.0138(4) -0.0072(4)
Cl14 0.0200(4) 0.0161(4) 0.0175(4) 0.0008(3) 0.0090(3) 0.0037(3)
Cl15 0.0127(4) 0.0355(5) 0.0209(4) 0.0037(4) 0.0069(3) 0.0056(4)
Cl16 0.0300(5) 0.0148(4) 0.0287(5) 0.0041(3) 0.0170(4) 0.0018(4)
Cl17 0.0240(4) 0.0248(5) 0.0320(5) 0.0048(4) 0.0200(4) 0.0092(4)
Cl18 0.0231(4) 0.0295(5) 0.0132(4) 0.0013(4) 0.0017(3) 0.0025(4)
N2 0.0156(14) 0.0158(14) 0.0151(14) 0.0012(11) 0.0058(11) 0.0025(12)
P21 0.0160(4) 0.0145(4) 0.0150(4) 0.0006(3) 0.0081(3) 0.0013(3)
P22 0.0131(4) 0.0119(4) 0.0172(4) 0.0020(3) 0.0070(3) 0.0023(3)
Cl19 0.0390(5) 0.0143(4) 0.0253(5) 0.0038(4) 0.0172(4) 0.0015(4)
Cl20 0.0214(4) 0.0268(5) 0.0153(4) 0.0042(4) 0.0055(3) -0.0008(4)
Cl21 0.0212(4) 0.0400(6) 0.0280(5) -0.0016(4) 0.0157(4) 0.0075(4)
Cl22 0.0227(4) 0.0156(4) 0.0317(5) 0.0013(3) 0.0128(4) 0.0101(4)
Cl23 0.0282(5) 0.0206(4) 0.0187(4) 0.0062(4) 0.0088(4) -0.0015(3)
Cl24 0.0136(4) 0.0249(5) 0.0353(5) 0.0036(3) 0.0105(4) 0.0048(4)

loop_
_atom_type_symbol
_atom_type_description
_atom_type_scat_dispersion_real
_atom_type_scat_dispersion_imag
_atom_type_scat_source
Cl Cl 0.1484 0.1585 'International Tables Vol C Tables 4.2.6.8 and 6.1.1.4'
N N 0.0061 0.0033 'International Tables Vol C Tables 4.2.6.8 and 6.1.1.4'
P P 0.1023 0.0942 'International Tables Vol C Tables 4.2.6.8 and 6.1.1.4'

loop_
_geom_angle_atom_site_label_1
_geom_angle_atom_site_label_2
_geom_angle_atom_site_label_3
_geom_angle
_geom_angle_publ_flag
P11 N1 P12 133.3(2) yes
P22 N2 P21 135.8(2) yes
N1 P11 Cl14 110.04(12) yes
N1 P12 Cl18 109.36(12) yes
N2 P21 Cl20 109.51(12) yes
N2 P22 Cl22 109.47(12) yes
N1 P11 Cl13 113.59(12) yes
N1 P11 Cl15 112.87(12) yes
N1 P12 Cl16 112.81(12) yes
N1 P12 Cl17 113.97(12) yes
N2 P21 Cl19 113.34(12) yes
N2 P21 Cl21 112.76(12) yes
N2 P22 Cl23 113.68(12) yes
N2 P22 Cl24 113.34(12) yes
Cl15 P11 Cl13 105.63(6) yes
Cl17 P12 Cl16 105.86(6) yes
Cl19 P21 Cl21 106.20(6) yes
Cl23 P22 Cl24 105.60(6) yes
Cl14 P11 Cl13 107.23(6) yes
Cl15 P11 Cl14 107.09(6) yes
Cl18 P12 Cl16 107.34(6) yes
Cl18 P12 Cl17 107.13(6) yes
Cl20 P21 Cl19 107.64(6) yes
Cl20 P21 Cl21 107.06(6) yes
Cl22 P22 Cl23 107.57(6) yes
Cl22 P22 Cl24 106.80(6) yes
Cl2 P1 Cl1 90.08(5) ?
Cl3 P1 Cl1 179.38(6) ?
Cl4 P1 Cl1 90.21(5) ?
Cl5 P1 Cl1 90.60(5) ?
Cl6 P1 Cl1 89.86(5) ?
Cl2 P1 Cl3 89.83(5) ?
Cl4 P1 Cl2 179.00(6) ?
Cl2 P1 Cl5 90.10(5) ?
Cl2 P1 Cl6 89.37(5) ?
Cl4 P1 Cl3 89.87(5) ?
Cl5 P1 Cl3 90.01(5) ?
Cl3 P1 Cl6 89.52(5) ?
Cl4 P1 Cl5 90.85(5) ?
Cl4 P1 Cl6 89.67(5) ?
Cl5 P1 Cl6 179.30(6) ?
Cl7 P2 Cl8 90.13(5) ?
Cl7 P2 Cl9 179.42(6) ?
Cl7 P2 Cl10 90.09(5) ?
Cl11 P2 Cl7 90.46(5) ?
Cl7 P2 Cl12 90.05(5) ?
Cl8 P2 Cl9 89.32(5) ?
Cl8 P2 Cl10 89.43(5) ?
Cl11 P2 Cl8 179.22(6) ?
Cl12 P2 Cl8 90.10(5) ?
Cl10 P2 Cl9 89.70(5) ?
Cl11 P2 Cl9 90.09(5) ?
Cl12 P2 Cl9 90.15(5) ?
Cl11 P2 Cl10 90.06(5) ?
Cl12 P2 Cl10 179.51(7) ?
Cl11 P2 Cl12 90.40(5) ?

loop_
_geom_bond_atom_site_label_1
_geom_bond_atom_site_label_2
_geom_bond_site_symmetry_2
_geom_bond_distance
_geom_bond_publ_flag
P1 Cl1 . 2.1457(13) yes
P1 Cl2 . 2.1293(12) yes
P1 Cl3 . 2.1558(13) yes
P1 Cl4 . 2.1212(12) yes
P1 Cl5 . 2.1343(13) yes
P1 Cl6 . 2.1568(12) yes
P2 Cl7 . 2.1302(12) yes
P2 Cl8 . 2.1455(12) yes
P2 Cl9 . 2.1624(12) yes
P2 Cl10 . 2.1509(12) yes
P2 Cl11 . 2.1230(12) yes
P2 Cl12 . 2.1323(13) yes
N1 P11 . 1.560(3) yes
N1 P12 . 1.562(3) yes
P11 Cl13 . 1.9591(13) yes
P11 Cl14 . 1.9586(13) yes
P11 Cl15 . 1.9582(12) yes
P12 Cl16 . 1.9648(13) yes
P12 Cl17 . 1.9603(13) yes
P12 Cl18 . 1.9536(13) yes
N2 P22 . 1.556(3) yes
N2 P21 . 1.557(3) yes
P21 Cl19 . 1.9599(13) yes
P21 Cl20 . 1.9499(13) yes
P21 Cl21 . 1.9622(13) yes
P22 Cl22 . 1.9495(13) yes
P22 Cl23 . 1.9596(13) yes
P22 Cl24 . 1.9715(12) yes

loop_
_geom_torsion_atom_site_label_1
_geom_torsion_atom_site_label_2
_geom_torsion_atom_site_label_3
_geom_torsion_atom_site_label_4
_geom_torsion
_geom_torsion_publ_flag
P12 N1 P11 Cl14 -178.3(2) yes
P11 N1 P12 Cl18 -174.0(2) yes
P22 N2 P21 Cl20 -176.0(2) yes
P21 N2 P22 Cl22 178.3(2) yes
P12 N1 P11 Cl13 -58.1(3) ?
P12 N1 P11 Cl15 62.1(3) ?
P11 N1 P12 Cl16 66.6(3) ?
P11 N1 P12 Cl17 -54.1(3) ?
P22 N2 P21 Cl19 63.7(3) ?
P22 N2 P21 Cl21 -57.0(3) ?
P21 N2 P22 Cl23 -61.4(3) ?
P21 N2 P22 Cl24 59.2(3) ?

loop_
_cod_related_entry_id
_cod_related_entry_database
_cod_related_entry_code
1 ChemSpider 9039685
